data_4035546
loop_
_publ_author_name
'Fang, Kun'
'Li, Guijie'
'She, Yuanbin'

_publ_section_title
;
 Metal-Free Aerobic Oxidation of Nitro-Substituted Alkylarenes to
 Carboxylic Acids or Benzyl Alcohols Promoted by NaOH.
;
_journal_issue 15
_journal_name_full 'The Journal of organic chemistry'
_journal_page_first 8092
_journal_page_last 8103
_journal_paper_doi 10.1021/acs.joc.8b00903
_journal_volume 83
_journal_year 2018
_chemical_formula_sum 'C8 H7 N O4'
_chemical_formula_weight 181.15
_space_group_crystal_system monoclinic
_space_group_IT_number 15
_space_group_name_Hall '-C 2yc'
_space_group_name_H-M_alt 'C 1 2/c 1'
_atom_sites_solution_hydrogens mixed
_audit_creation_method SHELXL-2013
_cell_angle_alpha 90
_cell_angle_beta 94.790(8)
_cell_angle_gamma 90
_cell_formula_units_Z 8
_cell_length_a 13.163(5)
_cell_length_b 10.966(4)
_cell_length_c 11.325(4)
_cell_measurement_reflns_used 1337
_cell_measurement_temperature 293(2)
_cell_measurement_theta_max 47.368
_cell_measurement_theta_min 4.842
_cell_volume 1629.0(10)
_computing_cell_refinement 'Bruker SMART'
_computing_data_collection 'Bruker SMART'
_computing_data_reduction 'Bruker SHELXTL'
_computing_molecular_graphics 'Bruker SHELXTL'
_computing_publication_material 'Bruker SHELXTL'
_computing_structure_refinement 'SHELXL-2013 (Sheldrick, 2013)'
_computing_structure_solution 'Bruker SHELXTL'
_diffrn_ambient_temperature 293(2)
_diffrn_measured_fraction_theta_full 1.000
_diffrn_measured_fraction_theta_max 1.000
_diffrn_measurement_device_type 'CCD area detector'
_diffrn_measurement_method 'phi and omega scans'
_diffrn_radiation_type MoK\a
_diffrn_radiation_wavelength 0.71073
_diffrn_reflns_av_R_equivalents 0.0335
_diffrn_reflns_av_unetI/netI 0.0320
_diffrn_reflns_Laue_measured_fraction_full 1.000
_diffrn_reflns_Laue_measured_fraction_max 1.000
_diffrn_reflns_limit_h_max 15
_diffrn_reflns_limit_h_min -15
_diffrn_reflns_limit_k_max 12
_diffrn_reflns_limit_k_min -13
_diffrn_reflns_limit_l_max 13
_diffrn_reflns_limit_l_min -7
_diffrn_reflns_number 4612
_diffrn_reflns_point_group_measured_fraction_full 1.000
_diffrn_reflns_point_group_measured_fraction_max 1.000
_diffrn_reflns_theta_full 25.242
_diffrn_reflns_theta_max 25.499
_diffrn_reflns_theta_min 2.421
_exptl_absorpt_coefficient_mu 0.121
_exptl_absorpt_correction_T_max 0.7457
_exptl_absorpt_correction_T_min 0.4356
_exptl_absorpt_correction_type multi-scan
_exptl_absorpt_process_details sadabs
_exptl_crystal_colour colorless
_exptl_crystal_density_diffrn 1.477
_exptl_crystal_description prismatic
_exptl_crystal_F_000 752
_exptl_crystal_size_max 0.200
_exptl_crystal_size_mid 0.170
_exptl_crystal_size_min 0.110
_refine_diff_density_max 0.214
_refine_diff_density_min -0.263
_refine_diff_density_rms 0.050
_refine_ls_extinction_coef 0.0052(13)
_refine_ls_extinction_expression Fc^*^=kFc[1+0.001xFc^2^\l^3^/sin(2\q)]^-1/4^
_refine_ls_extinction_method SHELXL
_refine_ls_goodness_of_fit_ref 1.056
_refine_ls_hydrogen_treatment mixed
_refine_ls_matrix_type full
_refine_ls_number_parameters 124
_refine_ls_number_reflns 1522
_refine_ls_number_restraints 1
_refine_ls_restrained_S_all 1.056
_refine_ls_R_factor_all 0.0594
_refine_ls_R_factor_gt 0.0500
_refine_ls_shift/su_max 0.001
_refine_ls_shift/su_mean 0.000
_refine_ls_structure_factor_coef Fsqd
_refine_ls_weighting_details 'w=1/[\s^2^(Fo^2^)+(0.0720P)^2^+0.8140P] where P=(Fo^2^+2Fc^2^)/3'
_refine_ls_weighting_scheme calc
_refine_ls_wR_factor_gt 0.1310
_refine_ls_wR_factor_ref 0.1372
_reflns_Friedel_coverage 0.000
_reflns_number_gt 1278
_reflns_number_total 1522
_reflns_threshold_expression 'I > 2\s(I)'
_cod_data_source_file jo8b00903_si_002.cif
_cod_data_source_block cd16731
_cod_original_cell_volume 1629.1(11)
_cod_original_sg_symbol_H-M 'C 2/c'
_cod_database_code 4035546
_shelx_space_group_comment
; 
The symmetry employed for this shelxl refinement is uniquely defined 
by the following loop, which should always be used as a source of 
symmetry information in preference to the above space-group names. 
They are only intended as comments. 
;
_shelx_estimated_absorpt_t_min 0.976
_shelx_estimated_absorpt_t_max 0.987
_shelxl_version_number 2013-4

loop_
_space_group_symop_operation_xyz
'x, y, z'
'-x, y, -z+1/2'
'x+1/2, y+1/2, z'
'-x+1/2, y+1/2, -z+1/2'
'-x, -y, -z'
'x, -y, z-1/2'
'-x+1/2, -y+1/2, -z'
'x+1/2, -y+1/2, z-1/2'

loop_
_atom_site_label
_atom_site_type_symbol
_atom_site_fract_x
_atom_site_fract_y
_atom_site_fract_z
_atom_site_U_iso_or_equiv
_atom_site_adp_type
_atom_site_occupancy
_atom_site_site_symmetry_order
_atom_site_calc_flag
_atom_site_refinement_flags_posn
_atom_site_refinement_flags_adp
C8 C 0.80944(15) 0.74906(18) 0.85355(16) 0.0428(5) Uani 1 1 d . .
N2 N 0.87192(14) 0.53744(16) 0.71453(16) 0.0530(5) Uani 1 1 d . .
O1 O 0.84436(11) 0.82025(15) 0.93257(12) 0.0579(5) Uani 1 1 d . .
O2 O 0.73906(12) 0.67406(14) 0.86557(12) 0.0541(5) Uani 1 1 d D .
O3 O 0.90148(13) 0.52503(15) 0.81792(14) 0.0676(5) Uani 1 1 d . .
O4 O 0.8470(2) 0.45426(16) 0.64948(18) 0.0963(7) Uani 1 1 d . .
C1 C 0.84858(14) 0.75864(18) 0.73516(16) 0.0410(5) Uani 1 1 d . .
C2 C 0.86993(14) 0.66050(17) 0.66527(16) 0.0398(5) Uani 1 1 d . .
C3 C 0.89700(15) 0.67327(18) 0.55216(16) 0.0445(5) Uani 1 1 d . .
H3 H 0.9103 0.6046 0.5078 0.053 Uiso 1 1 calc R U
C4 C 0.90465(15) 0.78748(19) 0.50388(16) 0.0456(5) Uani 1 1 d . .
C5 C 0.88377(18) 0.8861(2) 0.57214(19) 0.0560(6) Uani 1 1 d . .
H5 H 0.8883 0.9641 0.5408 0.067 Uiso 1 1 calc R U
C6 C 0.85621(17) 0.87224(19) 0.68591(19) 0.0542(6) Uani 1 1 d . .
H6 H 0.8425 0.9409 0.7301 0.065 Uiso 1 1 calc R U
C7 C 0.9374(2) 0.8020(2) 0.38129(18) 0.0645(7) Uani 1 1 d . .
H7A H 0.8886 0.7632 0.3257 0.097 Uiso 1 1 calc R U
H7B H 1.0030 0.7648 0.3769 0.097 Uiso 1 1 calc R U
H7C H 0.9415 0.8871 0.3626 0.097 Uiso 1 1 calc R U
H2 H 0.715(3) 0.679(4) 0.933(2) 0.163(17) Uiso 1 1 d D .

loop_
_atom_site_aniso_label
_atom_site_aniso_U_11
_atom_site_aniso_U_22
_atom_site_aniso_U_33
_atom_site_aniso_U_23
_atom_site_aniso_U_13
_atom_site_aniso_U_12
C8 0.0446(11) 0.0466(11) 0.0379(10) -0.0041(9) 0.0078(8) 0.0003(9)
N2 0.0630(12) 0.0437(10) 0.0553(11) -0.0004(9) 0.0230(9) -0.0044(8)
O1 0.0582(9) 0.0764(11) 0.0408(8) -0.0159(7) 0.0134(6) -0.0181(7)
O2 0.0620(10) 0.0618(10) 0.0407(8) -0.0088(7) 0.0180(7) -0.0158(7)
O3 0.0836(12) 0.0650(11) 0.0560(10) 0.0218(8) 0.0172(8) 0.0093(8)
O4 0.157(2) 0.0499(10) 0.0853(13) -0.0142(10) 0.0274(13) -0.0330(11)
C1 0.0417(10) 0.0463(11) 0.0358(10) -0.0018(8) 0.0080(8) -0.0013(8)
C2 0.0423(10) 0.0414(10) 0.0362(9) -0.0002(8) 0.0063(8) -0.0030(8)
C3 0.0502(11) 0.0482(11) 0.0359(10) -0.0070(8) 0.0091(8) -0.0025(9)
C4 0.0469(11) 0.0559(12) 0.0343(10) 0.0031(9) 0.0052(8) -0.0018(9)
C5 0.0719(15) 0.0457(12) 0.0528(12) 0.0123(10) 0.0187(10) 0.0029(10)
C6 0.0705(14) 0.0434(11) 0.0515(12) -0.0039(10) 0.0212(10) 0.0044(10)
C7 0.0785(17) 0.0811(17) 0.0348(11) 0.0074(11) 0.0110(10) -0.0069(13)

loop_
_atom_type_symbol
_atom_type_description
_atom_type_scat_dispersion_real
_atom_type_scat_dispersion_imag
_atom_type_scat_source
C C 0.0033 0.0016 'International Tables Vol C Tables 4.2.6.8 and 6.1.1.4'
H H 0.0000 0.0000 'International Tables Vol C Tables 4.2.6.8 and 6.1.1.4'
N N 0.0061 0.0033 'International Tables Vol C Tables 4.2.6.8 and 6.1.1.4'
O O 0.0106 0.0060 'International Tables Vol C Tables 4.2.6.8 and 6.1.1.4'

loop_
_geom_angle_atom_site_label_1
_geom_angle_atom_site_label_2
_geom_angle_atom_site_label_3
_geom_angle
O1 C8 O2 124.34(17)
O1 C8 C1 118.09(17)
O2 C8 C1 117.45(17)
O4 N2 O3 123.88(19)
O4 N2 C2 118.20(18)
O3 N2 C2 117.89(17)
C8 O2 H2 113(3)
C6 C1 C2 116.75(17)
C6 C1 C8 118.40(17)
C2 C1 C8 124.60(18)
C3 C2 C1 122.70(18)
C3 C2 N2 117.11(17)
C1 C2 N2 120.02(16)
C2 C3 C4 120.04(18)
C2 C3 H3 120.0
C4 C3 H3 120.0
C5 C4 C3 118.04(18)
C5 C4 C7 121.78(19)
C3 C4 C7 120.17(19)
C4 C5 C6 121.49(19)
C4 C5 H5 119.3
C6 C5 H5 119.3
C1 C6 C5 120.98(19)
C1 C6 H6 119.5
C5 C6 H6 119.5
C4 C7 H7A 109.5
C4 C7 H7B 109.5
H7A C7 H7B 109.5
C4 C7 H7C 109.5
H7A C7 H7C 109.5
H7B C7 H7C 109.5

loop_
_geom_bond_atom_site_label_1
_geom_bond_atom_site_label_2
_geom_bond_distance
C8 O1 1.246(2)
C8 O2 1.255(2)
C8 C1 1.480(3)
N2 O4 1.201(2)
N2 O3 1.210(2)
N2 C2 1.460(3)
O2 H2 0.858(19)
C1 C6 1.372(3)
C1 C2 1.379(3)
C2 C3 1.365(3)
C3 C4 1.374(3)
C3 H3 0.9300
C4 C5 1.370(3)
C4 C7 1.496(3)
C5 C6 1.376(3)
C5 H5 0.9300
C6 H6 0.9300
C7 H7A 0.9600
C7 H7B 0.9600
C7 H7C 0.9600

loop_
_geom_torsion_atom_site_label_1
_geom_torsion_atom_site_label_2
_geom_torsion_atom_site_label_3
_geom_torsion_atom_site_label_4
_geom_torsion
O1 C8 C1 C6 -46.3(3)
O2 C8 C1 C6 129.8(2)
O1 C8 C1 C2 139.6(2)
O2 C8 C1 C2 -44.2(3)
C6 C1 C2 C3 -0.3(3)
C8 C1 C2 C3 173.81(18)
C6 C1 C2 N2 174.84(18)
C8 C1 C2 N2 -11.0(3)
O4 N2 C2 C3 -36.1(3)
O3 N2 C2 C3 141.79(19)
O4 N2 C2 C1 148.4(2)
O3 N2 C2 C1 -33.6(3)
C1 C2 C3 C4 0.5(3)
N2 C2 C3 C4 -174.79(18)
C2 C3 C4 C5 -0.4(3)
C2 C3 C4 C7 178.12(19)
C3 C4 C5 C6 0.2(3)
C7 C4 C5 C6 -178.3(2)
C2 C1 C6 C5 0.1(3)
C8 C1 C6 C5 -174.4(2)
C4 C5 C6 C1 0.0(4)
